data_4507572
loop_
_publ_author_name
'Cherukuvada, Suryanarayan'
'Bolla, Geetha'
'Sikligar, Kanishka'
'Nangia, Ashwini'

_publ_section_title
;
 4-Aminosalicylic Acid Adducts
;
_journal_issue 4
_journal_name_full 'Crystal Growth &amp; Design'
_journal_page_first 1551
_journal_paper_doi 10.1021/cg301798s
_journal_volume 13
_journal_year 2013
_chemical_formula_sum 'C14 H16 N2 O10 S'
_chemical_formula_weight 404.35
_chemical_name_systematic
; 
 ? 
;
_space_group_IT_number 32
_symmetry_cell_setting orthorhombic
_symmetry_space_group_name_Hall 'P 2 -2ab'
_symmetry_space_group_name_H-M 'P b a 2'
_atom_sites_solution_hydrogens geom
_atom_sites_solution_primary direct
_atom_sites_solution_secondary difmap
_audit_creation_method SHELXL-97
_cell_angle_alpha 90.00
_cell_angle_beta 90.00
_cell_angle_gamma 90.00
_cell_formula_units_Z 4
_cell_length_a 15.7940(16)
_cell_length_b 19.897(2)
_cell_length_c 5.5179(6)
_cell_measurement_reflns_used 6679
_cell_measurement_temperature 298(2)
_cell_measurement_theta_max 25.72
_cell_measurement_theta_min 2.42
_cell_volume 1734.0(3)
_computing_cell_refinement 'Bruker SMART'
_computing_data_collection 'Bruker SMART'
_computing_data_reduction 'Bruker SAINT'
_computing_molecular_graphics 'Bruker SHELXTL'
_computing_publication_material 'Bruker SHELXTL'
_computing_structure_refinement 'SHELXL-97 (Sheldrick, 1997)'
_computing_structure_solution 'SHELXS-97 (Sheldrick, 1990)'
_diffrn_ambient_temperature 298(2)
_diffrn_measured_fraction_theta_full 0.998
_diffrn_measured_fraction_theta_max 0.998
_diffrn_measurement_device_type 'CCD area detector'
_diffrn_measurement_method 'phi and omega scans'
_diffrn_radiation_monochromator graphite
_diffrn_radiation_source 'fine-focus sealed tube'
_diffrn_radiation_type MoK\a
_diffrn_radiation_wavelength 0.71073
_diffrn_reflns_av_R_equivalents 0.0000
_diffrn_reflns_av_sigmaI/netI 0.0236
_diffrn_reflns_limit_h_max 19
_diffrn_reflns_limit_h_min 0
_diffrn_reflns_limit_k_max 24
_diffrn_reflns_limit_k_min 0
_diffrn_reflns_limit_l_max 6
_diffrn_reflns_limit_l_min -6
_diffrn_reflns_number 3402
_diffrn_reflns_theta_full 26.01
_diffrn_reflns_theta_max 26.01
_diffrn_reflns_theta_min 1.65
_exptl_absorpt_coefficient_mu 0.246
_exptl_absorpt_correction_T_max 0.9718
_exptl_absorpt_correction_T_min 0.9624
_exptl_absorpt_correction_type multi-scan
_exptl_absorpt_process_details SADABS
_exptl_crystal_colour brown
_exptl_crystal_density_diffrn 1.549
_exptl_crystal_density_method 'not measured'
_exptl_crystal_description needle
_exptl_crystal_F_000 840
_exptl_crystal_size_max 0.20
_exptl_crystal_size_mid 0.12
_exptl_crystal_size_min 0.10
_refine_diff_density_max 0.833
_refine_diff_density_min -0.236
_refine_diff_density_rms 0.059
_refine_ls_abs_structure_details 'Flack H D (1983), Acta Cryst. A39, 876-881'
_refine_ls_abs_structure_Flack 0.03(10)
_refine_ls_extinction_method none
_refine_ls_goodness_of_fit_ref 1.135
_refine_ls_hydrogen_treatment mixed
_refine_ls_matrix_type full
_refine_ls_number_parameters 285
_refine_ls_number_reflns 3402
_refine_ls_number_restraints 1
_refine_ls_restrained_S_all 1.135
_refine_ls_R_factor_all 0.0468
_refine_ls_R_factor_gt 0.0443
_refine_ls_shift/su_max 0.001
_refine_ls_shift/su_mean 0.000
_refine_ls_structure_factor_coef Fsqd
_refine_ls_weighting_details 'calc w=1/[\s^2^(Fo^2^)+(0.0641P)^2^+0.5819P] where P=(Fo^2^+2Fc^2^)/3'
_refine_ls_weighting_scheme calc
_refine_ls_wR_factor_gt 0.1110
_refine_ls_wR_factor_ref 0.1123
_reflns_number_gt 3244
_reflns_number_total 3402
_reflns_threshold_expression >2sigma(I)
_cod_data_source_file cg301798s_si_007.cif
_cod_data_source_block Bis-4-Ammonium-salicylic-acid-sulfate
_cod_depositor_comments
;
The following automatic conversions were performed:

'_symmetry_cell_setting' value 'Orthorhombic' changed to
'orthorhombic' according to
/home/saulius/struct/CIF-dictionaries/cif_core.dic dictionary named
'cif_core.dic' version 2.4.2 from
2011-04-26.

'_exptl_absorpt_correction_type' value 'Multi-scan'
changed to 'multi-scan' according to
/home/saulius/struct/CIF-dictionaries/cif_core.dic dictionary named
'cif_core.dic' version 2.4.2 from 2011-04-26.

Automatic conversion script
Id: cif_fix_values 1891 2012-01-12 08:04:46Z andrius 
;
_cod_original_sg_symbol_H-M Pba2
_cod_database_code 4507572

loop_
_symmetry_equiv_pos_as_xyz
'x, y, z'
'-x, -y, z'
'x+1/2, -y+1/2, z'
'-x+1/2, y+1/2, z'

loop_
_atom_site_label
_atom_site_type_symbol
_atom_site_fract_x
_atom_site_fract_y
_atom_site_fract_z
_atom_site_U_iso_or_equiv
_atom_site_adp_type
_atom_site_occupancy
_atom_site_symmetry_multiplicity
_atom_site_calc_flag
_atom_site_refinement_flags
C1 C 0.34639(19) 0.72651(15) 0.5945(6) 0.0343(6) Uani 1 1 d .
C2 C 0.33061(19) 0.79790(14) 0.5373(6) 0.0324(6) Uani 1 1 d .
C3 C 0.28351(17) 0.81446(14) 0.3314(5) 0.0318(6) Uani 1 1 d .
C4 C 0.26342(19) 0.88038(16) 0.2799(6) 0.0356(7) Uani 1 1 d .
H4 H 0.2322 0.8913 0.1425 0.043 Uiso 1 1 calc R
C5 C 0.29088(16) 0.92998(13) 0.4380(6) 0.0298(6) Uani 1 1 d .
C6 C 0.3380(2) 0.91563(16) 0.6391(7) 0.0428(8) Uani 1 1 d .
H6 H 0.3560 0.9498 0.7417 0.051 Uiso 1 1 calc R
C7 C 0.3586(2) 0.84918(16) 0.6877(6) 0.0404(7) Uani 1 1 d .
H7 H 0.3916 0.8389 0.8224 0.048 Uiso 1 1 calc R
C8 C 0.6386(2) 0.84636(15) 0.6584(7) 0.0382(7) Uani 1 1 d .
C9 C 0.60179(18) 0.78070(14) 0.5902(6) 0.0312(6) Uani 1 1 d .
C10 C 0.55281(17) 0.77531(13) 0.3798(6) 0.0341(6) Uani 1 1 d .
C11 C 0.52152(17) 0.71270(15) 0.3092(6) 0.0319(6) Uani 1 1 d .
H11 H 0.4901 0.7083 0.1676 0.038 Uiso 1 1 calc R
C12 C 0.53792(16) 0.65784(12) 0.4519(5) 0.0276(6) Uani 1 1 d .
C13 C 0.58558(18) 0.66155(14) 0.6625(6) 0.0326(6) Uani 1 1 d .
H13 H 0.5953 0.6236 0.7570 0.039 Uiso 1 1 calc R
C14 C 0.61805(18) 0.72327(14) 0.7271(6) 0.0334(7) Uani 1 1 d .
H14 H 0.6516 0.7267 0.8651 0.040 Uiso 1 1 calc R
H1 H 0.391(3) 0.665(2) 0.819(9) 0.074(13) Uiso 1 1 d .
H3 H 0.278(3) 0.716(2) 0.220(8) 0.068(13) Uiso 1 1 d .
H1A H 0.214(2) 1.0061(17) 0.470(7) 0.034(8) Uiso 1 1 d .
H2A H 0.535(3) 0.564(2) 0.345(9) 0.067(14) Uiso 1 1 d .
H4A H 0.716(3) 0.886(2) 0.853(8) 0.063(12) Uiso 1 1 d .
H6A H 0.562(3) 0.861(2) 0.279(9) 0.065(13) Uiso 1 1 d .
H1B H 0.301(2) 1.0270(18) 0.469(7) 0.040(10) Uiso 1 1 d .
H2B H 0.467(3) 0.591(2) 0.239(9) 0.072(14) Uiso 1 1 d .
H2C H 0.468(3) 0.570(2) 0.497(9) 0.074(14) Uiso 1 1 d .
H3C H 0.263(2) 1.0030(17) 0.228(7) 0.039(10) Uiso 1 1 d .
N1 N 0.26443(16) 0.99936(13) 0.3923(6) 0.0342(5) Uani 1 1 d .
N2 N 0.50308(17) 0.59267(12) 0.3803(6) 0.0341(5) Uani 1 1 d .
O1 O 0.38512(16) 0.71679(11) 0.8008(5) 0.0454(6) Uani 1 1 d .
O2 O 0.32531(15) 0.68034(11) 0.4608(4) 0.0461(6) Uani 1 1 d .
O3 O 0.25499(19) 0.76762(14) 0.1721(6) 0.0603(7) Uani 1 1 d .
O4 O 0.68852(14) 0.84546(11) 0.8450(4) 0.0440(6) Uani 1 1 d .
O5 O 0.62350(16) 0.89764(11) 0.5429(6) 0.0557(7) Uani 1 1 d .
O6 O 0.53326(18) 0.82767(12) 0.2369(5) 0.0541(7) Uani 1 1 d .
O7 O 0.41092(14) 0.59524(10) 0.9448(4) 0.0433(6) Uani 1 1 d .
O8 O 0.39061(14) 0.48161(10) 1.0699(4) 0.0384(5) Uani 1 1 d .
O9 O 0.38561(14) 0.51124(11) 0.6461(4) 0.0374(5) Uani 1 1 d .
O10 O 0.27311(12) 0.54301(10) 0.9145(4) 0.0362(5) Uani 1 1 d .
S1 S 0.36592(4) 0.53216(3) 0.89607(14) 0.02668(17) Uani 1 1 d .

loop_
_atom_site_aniso_label
_atom_site_aniso_U_11
_atom_site_aniso_U_22
_atom_site_aniso_U_33
_atom_site_aniso_U_23
_atom_site_aniso_U_13
_atom_site_aniso_U_12
C1 0.0306(14) 0.0357(15) 0.0365(16) -0.0034(13) 0.0037(12) 0.0012(12)
C2 0.0329(15) 0.0284(14) 0.0358(16) -0.0026(12) 0.0023(12) 0.0030(11)
C3 0.0326(13) 0.0312(14) 0.0315(17) -0.0066(11) 0.0004(11) -0.0021(12)
C4 0.0360(15) 0.0416(17) 0.0291(14) 0.0010(13) -0.0042(13) 0.0038(12)
C5 0.0292(12) 0.0285(13) 0.0317(16) 0.0041(12) 0.0016(11) 0.0016(10)
C6 0.0450(17) 0.0324(15) 0.051(2) -0.0100(15) -0.0085(16) 0.0019(13)
C7 0.0496(18) 0.0360(16) 0.0356(17) 0.0005(14) -0.0134(14) 0.0049(14)
C8 0.0358(15) 0.0293(15) 0.0495(19) -0.0033(15) 0.0032(14) -0.0033(12)
C9 0.0299(14) 0.0274(13) 0.0364(16) -0.0011(12) 0.0006(12) -0.0050(11)
C10 0.0362(14) 0.0272(13) 0.0391(16) 0.0024(14) -0.0003(14) -0.0014(10)
C11 0.0307(14) 0.0351(15) 0.0300(15) -0.0027(12) -0.0030(12) -0.0063(11)
C12 0.0267(12) 0.0233(12) 0.0327(16) -0.0030(11) 0.0037(11) -0.0011(10)
C13 0.0345(15) 0.0255(13) 0.0379(16) 0.0018(12) 0.0004(12) 0.0015(11)
C14 0.0332(16) 0.0327(15) 0.0343(16) -0.0013(12) -0.0032(12) -0.0036(12)
N1 0.0344(12) 0.0324(12) 0.0358(15) 0.0007(14) 0.0004(14) -0.0012(10)
N2 0.0340(12) 0.0233(11) 0.0451(15) -0.0062(13) 0.0047(14) -0.0021(10)
O1 0.0587(14) 0.0302(11) 0.0472(14) 0.0003(10) -0.0132(11) 0.0043(10)
O2 0.0581(14) 0.0325(11) 0.0477(15) -0.0057(10) -0.0041(11) 0.0001(10)
O3 0.0753(18) 0.0518(15) 0.0537(16) -0.0157(13) -0.0158(14) 0.0011(13)
O4 0.0495(12) 0.0362(12) 0.0464(15) -0.0054(10) -0.0075(10) -0.0166(9)
O5 0.0566(15) 0.0278(11) 0.083(2) 0.0031(12) -0.0193(13) -0.0107(10)
O6 0.0685(17) 0.0353(12) 0.0584(17) 0.0164(12) -0.0173(14) -0.0112(12)
O7 0.0528(12) 0.0290(10) 0.0480(14) 0.0020(10) -0.0128(11) -0.0069(9)
O8 0.0409(12) 0.0340(11) 0.0403(13) 0.0110(10) -0.0037(10) 0.0066(9)
O9 0.0390(11) 0.0387(11) 0.0345(11) -0.0008(10) -0.0002(10) 0.0009(9)
O10 0.0388(10) 0.0353(10) 0.0347(11) 0.0056(10) -0.0001(10) 0.0073(8)
S1 0.0309(3) 0.0212(3) 0.0280(3) 0.0029(3) -0.0024(3) 0.0018(2)

loop_
_atom_type_symbol
_atom_type_description
_atom_type_scat_dispersion_real
_atom_type_scat_dispersion_imag
_atom_type_scat_source
C C 0.0033 0.0016 'International Tables Vol C Tables 4.2.6.8 and 6.1.1.4'
H H 0.0000 0.0000 'International Tables Vol C Tables 4.2.6.8 and 6.1.1.4'
N N 0.0061 0.0033 'International Tables Vol C Tables 4.2.6.8 and 6.1.1.4'
O O 0.0106 0.0060 'International Tables Vol C Tables 4.2.6.8 and 6.1.1.4'
S S 0.1246 0.1234 'International Tables Vol C Tables 4.2.6.8 and 6.1.1.4'

loop_
_geom_angle_atom_site_label_1
_geom_angle_atom_site_label_2
_geom_angle_atom_site_label_3
_geom_angle
O2 C1 O1 122.8(3)
O2 C1 C2 123.2(3)
O1 C1 C2 114.1(3)
C7 C2 C3 118.9(3)
C7 C2 C1 121.7(3)
C3 C2 C1 119.4(3)
O3 C3 C4 116.3(3)
O3 C3 C2 122.7(3)
C4 C3 C2 120.9(3)
C3 C4 C5 118.4(3)
C6 C5 C4 122.2(3)
C6 C5 N1 119.5(3)
C4 C5 N1 118.3(3)
C5 C6 C7 118.9(3)
C2 C7 C6 120.7(3)
O5 C8 O4 122.8(3)
O5 C8 C9 121.8(3)
O4 C8 C9 115.4(3)
C14 C9 C10 119.3(3)
C14 C9 C8 120.9(3)
C10 C9 C8 119.7(3)
O6 C10 C11 116.6(3)
O6 C10 C9 123.7(3)
C11 C10 C9 119.7(3)
C12 C11 C10 118.9(3)
C11 C12 C13 122.8(2)
C11 C12 N2 118.7(3)
C13 C12 N2 118.5(3)
C14 C13 C12 117.8(3)
C13 C14 C9 121.5(3)
O8 S1 O7 110.08(14)
O8 S1 O9 111.60(14)
O7 S1 O9 108.12(14)
O8 S1 O10 108.81(13)
O7 S1 O10 109.94(13)
O9 S1 O10 108.27(13)

loop_
_geom_bond_atom_site_label_1
_geom_bond_atom_site_label_2
_geom_bond_distance
C1 O2 1.224(4)
C1 O1 1.307(4)
C1 C2 1.476(4)
C2 C7 1.388(4)
C2 C3 1.398(4)
C3 O3 1.358(4)
C3 C4 1.379(4)
C4 C5 1.387(4)
C5 C6 1.366(5)
C5 N1 1.464(4)
C6 C7 1.388(5)
C8 O5 1.226(4)
C8 O4 1.297(4)
C8 C9 1.479(4)
C9 C14 1.393(4)
C9 C10 1.400(4)
C10 O6 1.343(4)
C10 C11 1.396(4)
C11 C12 1.371(4)
C12 C13 1.387(4)
C12 N2 1.463(3)
C13 C14 1.378(4)
O7 S1 1.467(2)
O8 S1 1.443(2)
O9 S1 1.474(2)
O10 S1 1.485(2)

loop_
_cod_related_entry_id
_cod_related_entry_database
_cod_related_entry_code
1 ChemSpider 30652526
